data_1568988
loop_
_publ_author_name
'Zitzmann, Max'
'Hampel, Frank'
'Dube, Henry'

_publ_section_title
;
 A cross-conjugation approach for high-performance diaryl-hemithioindigo
 photoswitches.
;
_journal_issue 21
_journal_name_full 'Chemical science'
_journal_page_first 5734
_journal_page_last 5742
_journal_paper_doi 10.1039/d2sc06939c
_journal_volume 14
_journal_year 2023
_chemical_formula_moiety 'C23 H20 N2 O S'
_chemical_formula_sum 'C23 H20 N2 O S'
_chemical_formula_weight 372.47
_space_group_crystal_system monoclinic
_space_group_IT_number 4
_space_group_name_Hall 'P 2yb'
_space_group_name_H-M_alt 'P 1 21 1'
_atom_sites_solution_hydrogens geom
_atom_sites_solution_primary direct
_audit_creation_date 2021-08-27
_audit_creation_method
;
Olex2 1.3
(compiled 2020.11.12 svn.r5f609507 for OlexSys, GUI svn.r6272)
;
_audit_update_record
;
2022-12-16 deposited with the CCDC.	2023-05-01 downloaded from the CCDC.
;
_cell_angle_alpha 90
_cell_angle_beta 95.222(13)
_cell_angle_gamma 90
_cell_formula_units_Z 2
_cell_length_a 5.5494(8)
_cell_length_b 12.9584(18)
_cell_length_c 13.437(2)
_cell_measurement_reflns_used 2364
_cell_measurement_temperature 153.00(10)
_cell_measurement_theta_max 70.0320
_cell_measurement_theta_min 3.3910
_cell_volume 962.3(2)
_computing_cell_refinement 'CrysAlisPro 1.171.40.67a (Rigaku OD, 2019)'
_computing_data_collection 'CrysAlisPro 1.171.40.67a (Rigaku OD, 2019)'
_computing_data_reduction 'CrysAlisPro 1.171.40.67a (Rigaku OD, 2019)'
_computing_molecular_graphics 'Olex2 1.3 (Dolomanov et al., 2009)'
_computing_publication_material 'Olex2 1.3 (Dolomanov et al., 2009)'
_computing_structure_refinement 'SHELXL 2018/3 (Sheldrick, 2015)'
_computing_structure_solution 'SHELXS  (Sheldrick, 2008)'
_diffrn_ambient_environment N~2~
_diffrn_ambient_temperature 153.00(10)
_diffrn_detector 'CCD plate'
_diffrn_detector_area_resol_mean 10.6144
_diffrn_detector_type Atlas
_diffrn_measured_fraction_theta_full 0.999
_diffrn_measured_fraction_theta_max 0.979
_diffrn_measurement_details
;
List of Runs (angles in degrees, time in seconds):

  # Type    Start    End  Width  t~exp~   \w     \q     \k     \f   Frames
#--------------------------------------------------------------------------
  1  \w    -62.00  31.00   1.00    1.00    --  -42.06  57.00 -30.00   93
  2  \w      1.00  78.00   1.00    1.00    --   42.06 -99.00  60.00   77
  3  \w      9.00 117.00   1.00    1.00    --   42.06  77.00-180.00  108
  4  \w     22.00  79.00   1.00    1.00    --   42.06  57.00 120.00   57
  5  \w     81.00 168.00   1.00    1.54    --  101.31  45.00 -60.00   87
  6  \w     25.00 101.00   1.00    1.54    --  101.31 -94.00-120.00   76
  7  \w    113.00 170.00   1.00    1.54    --  101.31 125.00 -60.00   57
  8  \w     49.00 109.00   1.00    1.54    --  101.31 -94.00 -30.00   60
  9  \w     87.00 178.00   1.00    1.54    --  101.31  30.00   0.00   91
 10  \w     29.00 116.00   1.00    1.54    --  101.31-125.00-180.00   87
 11  \w     83.00 150.00   1.00    1.54    --  101.31  45.00  60.00   67
 12  \w    100.00 175.00   1.00    1.54    --  101.31 125.00-150.00   75
 13  \w     38.00  64.00   1.00    1.54    --  101.31 -45.00 -90.00   26
 14  \w     95.00 133.00   1.00    1.54    --  101.31 125.00-180.00   38
 15  \w     44.00 121.00   1.00    1.54    --  101.31 -30.00-180.00   77
;
_diffrn_measurement_device 'four-circle diffractometer'
_diffrn_measurement_device_type 'SuperNova, Dual, Cu at home/near, Atlas'
_diffrn_measurement_method '\w scans'
_diffrn_orient_matrix_type 'CrysAlisPro convention (1999,Acta A55,543-557)'
_diffrn_orient_matrix_UB_11 -0.0588927000
_diffrn_orient_matrix_UB_12 0.0365509000
_diffrn_orient_matrix_UB_13 -0.1083526000
_diffrn_orient_matrix_UB_21 -0.0612731000
_diffrn_orient_matrix_UB_22 0.1080427000
_diffrn_orient_matrix_UB_23 0.0389263000
_diffrn_orient_matrix_UB_31 0.2651626000
_diffrn_orient_matrix_UB_32 0.0338136000
_diffrn_orient_matrix_UB_33 -0.0039347000
_diffrn_radiation_monochromator mirror
_diffrn_radiation_probe x-ray
_diffrn_radiation_type 'Cu K\a'
_diffrn_radiation_wavelength 1.54184
_diffrn_reflns_av_R_equivalents 0.0532
_diffrn_reflns_av_unetI/netI 0.0598
_diffrn_reflns_Laue_measured_fraction_full 0.999
_diffrn_reflns_Laue_measured_fraction_max 0.979
_diffrn_reflns_limit_h_max 6
_diffrn_reflns_limit_h_min -5
_diffrn_reflns_limit_k_max 15
_diffrn_reflns_limit_k_min -15
_diffrn_reflns_limit_l_max 16
_diffrn_reflns_limit_l_min -14
_diffrn_reflns_number 6457
_diffrn_reflns_point_group_measured_fraction_full 0.994
_diffrn_reflns_point_group_measured_fraction_max 0.960
_diffrn_reflns_theta_full 67.684
_diffrn_reflns_theta_max 71.330
_diffrn_reflns_theta_min 3.303
_diffrn_source 'micro-focus sealed X-ray tube'
_diffrn_source_type 'SuperNova (Cu) X-ray Source'
_exptl_absorpt_coefficient_mu 1.601
_exptl_absorpt_correction_T_max 1.000
_exptl_absorpt_correction_T_min 0.718
_exptl_absorpt_correction_type gaussian
_exptl_absorpt_process_details
;
CrysAlisPro 1.171.40.67a (Rigaku Oxford Diffraction, 2019)
Numerical absorption correction based on gaussian integration over
			a multifaceted crystal model
Empirical absorption correction using spherical harmonics,
 implemented in SCALE3 ABSPACK scaling algorithm.
;
_exptl_crystal_colour 'clear reddish red'
_exptl_crystal_colour_lustre clear
_exptl_crystal_colour_modifier reddish
_exptl_crystal_colour_primary red
_exptl_crystal_density_diffrn 1.286
_exptl_crystal_description plate
_exptl_crystal_F_000 392
_exptl_crystal_recrystallization_method
'The material was recrystallised from a mixture of DCM and i-Hexane  by solvent layering'
_exptl_crystal_size_max 0.239
_exptl_crystal_size_mid 0.116
_exptl_crystal_size_min 0.105
_refine_diff_density_max 0.238
_refine_diff_density_min -0.230
_refine_diff_density_rms 0.048
_refine_ls_abs_structure_details
;
 Refined as an inversion twin.
;
_refine_ls_abs_structure_Flack 0.14(7)
_refine_ls_extinction_coef 0.008(3)
_refine_ls_extinction_expression Fc^*^=kFc[1+0.001xFc^2^\l^3^/sin(2\q)]^-1/4^
_refine_ls_extinction_method 'SHELXL-2018/3 (Sheldrick 2018)'
_refine_ls_goodness_of_fit_ref 1.087
_refine_ls_hydrogen_treatment constr
_refine_ls_matrix_type full
_refine_ls_number_parameters 259
_refine_ls_number_reflns 3595
_refine_ls_number_restraints 3
_refine_ls_restrained_S_all 1.086
_refine_ls_R_factor_all 0.0930
_refine_ls_R_factor_gt 0.0816
_refine_ls_shift/su_max 0.000
_refine_ls_shift/su_mean 0.000
_refine_ls_structure_factor_coef Fsqd
_refine_ls_weighting_details 'w=1/[\s^2^(Fo^2^)+(0.1170P)^2^+0.7713P] where P=(Fo^2^+2Fc^2^)/3'
_refine_ls_weighting_scheme calc
_refine_ls_wR_factor_gt 0.2222
_refine_ls_wR_factor_ref 0.2346
_reflns_Friedel_coverage 0.872
_reflns_Friedel_fraction_full 0.988
_reflns_Friedel_fraction_max 0.939
_reflns_number_gt 2974
_reflns_number_total 3595
_reflns_threshold_expression 'I > 2\s(I)'
_cod_data_source_file d2sc06939c3.cif
_cod_data_source_block 21dub_mz07
_cod_depositor_comments 'Adding full bibliography for 1568986--1568991.cif.'
_cod_database_code 1568988
_shelx_shelxl_version_number 2018/3
_chemical_oxdiff_formula 'C23 H20 N2 O S'
_chemical_oxdiff_usercomment MZ-190
_shelx_space_group_comment
;
The symmetry employed for this shelxl refinement is uniquely defined
by the following loop, which should always be used as a source of
symmetry information in preference to the above space-group names.
They are only intended as comments.
;
_reflns_odcompleteness_completeness 99.94
_reflns_odcompleteness_iscentric 1
_reflns_odcompleteness_theta 66.03
_olex2_refinement_description
;
1. Twinned data refinement
 Scales: 0.86(7)
 0.14(7)
2. Fixed Uiso
 At 1.2 times of:
  All C(H) groups, All C(H,H) groups
 At 1.5 times of:
  All C(H,H,H) groups
3. Shared sites
{C17A, N14}
{C17, N14A}
4. Restrained distances
 N14A-C18 \\sim N14-C13
 with sigma of 0.02
 C32-C33 \\sim C16-C17
 with sigma of 0.02
5. Uiso/Uaniso restraints and constraints
Uanis(S12A) = Uanis(S12)
Uanis(O20A) = Uanis(O20)
Uanis(C17) = Uanis(N14A)
Uanis(C19A) = Uanis(C19)
Uanis(C17A) = Uanis(N14)
6. Others
 Sof(H15A)=Sof(H16A)=Sof(S12A)=Sof(O20A)=Sof(N14A)=Sof(C17A)=Sof(H17A)=
 Sof(C19A)=1-FVAR(1)
 Sof(H15)=Sof(H16)=Sof(S12)=Sof(O20)=Sof(N14)=Sof(C17)=Sof(H17)=Sof(C19)=FVAR(1)
7.a Aromatic/amide H refined with riding coordinates:
 C15(H15A), C15(H15), C16(H16A), C16(H16), C22(H22), C23(H23), C25(H25),
 C26(H26), C32(H32), C33(H33), C35(H35), C36(H36), C17A(H17A), C17(H17)
7.b Idealised Me refined as rotating group:
 C28(H28A,H28B,H28C), C29(H29A,H29B,H29C), C37(H37A,H37B,H37C)
;
_olex2_date_sample_data_collection 2021-08-25
_olex2_diffrn_ambient_temperature_device 'Cryojet - Oxford Instruments'
_olex2_exptl_crystal_mounting_method 'The crystal was mounted on a mylar loop in perfluoroether oil'
_olex2_submission_original_sample_id MZ190
_olex2_submission_special_instructions 'No special instructions were received'
_oxdiff_exptl_absorpt_empirical_details
;
Empirical correction (ABSPACK) includes:
- Absorption correction using spherical harmonics
- Frame scaling
;
_oxdiff_exptl_absorpt_empirical_full_max 1.333
_oxdiff_exptl_absorpt_empirical_full_min 0.825

loop_
_space_group_symop_operation_xyz
'x, y, z'
'-x, y+1/2, -z'

loop_
_atom_site_label
_atom_site_type_symbol
_atom_site_fract_x
_atom_site_fract_y
_atom_site_fract_z
_atom_site_U_iso_or_equiv
_atom_site_adp_type
_atom_site_occupancy
_atom_site_site_symmetry_order
_atom_site_calc_flag
_atom_site_refinement_flags_posn
_atom_site_refinement_flags_adp
_atom_site_refinement_flags_occupancy
_atom_site_disorder_assembly
_atom_site_disorder_group
N27 N 1.1471(13) 0.4863(6) 0.4279(5) 0.0636(19) Uani 1 1 d . . . . .
C1 C 0.5105(12) 0.4452(5) 0.7353(5) 0.0422(15) Uani 1 1 d . . . . .
C11 C 0.4017(14) 0.5217(6) 0.7848(5) 0.0470(16) Uani 1 1 d . . . . .
C13 C 0.1983(15) 0.6808(6) 0.8368(6) 0.056(2) Uani 1 1 d D . . . .
C15 C -0.0453(19) 0.7957(7) 0.9112(7) 0.069(2) Uani 1 1 d . . . . .
H15A H -0.101578 0.862392 0.919810 0.083 Uiso 0.366(7) 1 calc R U P A 2
H15 H -0.101578 0.862392 0.919810 0.083 Uiso 0.634(7) 1 calc R U P A 1
C16 C -0.1356(19) 0.7175(8) 0.9652(8) 0.071(2) Uani 1 1 d D . . . .
H16A H -0.254560 0.732367 1.007572 0.085 Uiso 0.366(7) 1 calc R U P A 2
H16 H -0.254560 0.732367 1.007572 0.085 Uiso 0.634(7) 1 calc R U P A 1
C18 C 0.1145(14) 0.6015(7) 0.8924(6) 0.0536(18) Uani 1 1 d D . . . .
C21 C 0.6702(12) 0.4602(6) 0.6547(5) 0.0436(15) Uani 1 1 d . . . . .
C22 C 0.6860(13) 0.3842(6) 0.5818(6) 0.0467(16) Uani 1 1 d . . . . .
H22 H 0.590726 0.325361 0.584323 0.056 Uiso 1 1 calc R U . . .
C23 C 0.8369(14) 0.3927(7) 0.5063(6) 0.0529(18) Uani 1 1 d . . . . .
H23 H 0.838281 0.340799 0.458619 0.064 Uiso 1 1 calc R U . . .
C24 C 0.9882(13) 0.4784(7) 0.5004(6) 0.0498(17) Uani 1 1 d . . . . .
C25 C 0.9712(14) 0.5564(7) 0.5723(6) 0.0522(18) Uani 1 1 d . . . . .
H25 H 1.066267 0.615253 0.569647 0.063 Uiso 1 1 calc R U . . .
C26 C 0.8181(13) 0.5476(6) 0.6460(5) 0.0485(16) Uani 1 1 d . . . . .
H26 H 0.811320 0.601040 0.691874 0.058 Uiso 1 1 calc R U . . .
C28 C 1.1955(19) 0.3979(10) 0.3670(7) 0.083(3) Uani 1 1 d . . . . .
H28A H 1.254642 0.342015 0.409245 0.124 Uiso 1 1 calc R U . . .
H28B H 1.314917 0.415959 0.322562 0.124 Uiso 1 1 calc R U . . .
H28C H 1.049060 0.377191 0.328636 0.124 Uiso 1 1 calc R U . . .
C29 C 1.3129(16) 0.5731(9) 0.4281(7) 0.070(3) Uani 1 1 d . . . . .
H29A H 1.222362 0.636149 0.420513 0.105 Uiso 1 1 calc R U . . .
H29B H 1.412592 0.566000 0.373685 0.105 Uiso 1 1 calc R U . . .
H29C H 1.413440 0.574442 0.490100 0.105 Uiso 1 1 calc R U . . .
C31 C 0.4685(12) 0.3360(6) 0.7622(5) 0.0443(16) Uani 1 1 d . . . . .
C32 C 0.2547(13) 0.2852(7) 0.7279(6) 0.0554(19) Uani 1 1 d D . . . .
H32 H 0.133261 0.321107 0.690207 0.066 Uiso 1 1 calc R U . . .
C33 C 0.2221(15) 0.1822(6) 0.7495(7) 0.057(2) Uani 1 1 d D . . . .
H33 H 0.079676 0.149511 0.724938 0.069 Uiso 1 1 calc R U . . .
C34 C 0.3968(15) 0.1263(6) 0.8069(6) 0.055(2) Uani 1 1 d . . . . .
C35 C 0.6075(14) 0.1774(6) 0.8398(6) 0.0559(19) Uani 1 1 d . . . . .
H35 H 0.728419 0.141415 0.877717 0.067 Uiso 1 1 calc R U . . .
C36 C 0.6453(13) 0.2805(6) 0.8182(6) 0.0519(18) Uani 1 1 d . . . . .
H36 H 0.789714 0.312417 0.841428 0.062 Uiso 1 1 calc R U . . .
C37 C 0.356(2) 0.0147(7) 0.8296(9) 0.078(3) Uani 1 1 d . . . . .
H37A H 0.189148 0.003910 0.839724 0.118 Uiso 1 1 calc R U . . .
H37B H 0.455531 -0.004509 0.889013 0.118 Uiso 1 1 calc R U . . .
H37C H 0.398412 -0.026917 0.774649 0.118 Uiso 1 1 calc R U . . .
S12A S 0.2265(15) 0.4703(7) 0.8829(6) 0.0489(10) Uani 0.366(7) 1 d . . P A 2
O20A O 0.451(4) 0.6795(15) 0.709(2) 0.073(3) Uani 0.366(7) 1 d . . P A 2
N14A N -0.0556(16) 0.6179(7) 0.9586(7) 0.067(2) Uani 0.366(7) 1 d D . P A 2
C17A C 0.1230(15) 0.7801(6) 0.8455(6) 0.0618(19) Uani 0.366(7) 1 d . . P A 2
H17A H 0.182831 0.833663 0.808916 0.074 Uiso 0.366(7) 1 calc R U P A 2
C19A C 0.364(6) 0.623(2) 0.769(3) 0.059(4) Uani 0.366(7) 1 d . . P A 2
S12 S 0.4160(7) 0.6578(3) 0.7545(3) 0.0489(10) Uani 0.634(7) 1 d . . P A 1
O20 O 0.207(2) 0.4272(9) 0.9094(10) 0.073(3) Uani 0.634(7) 1 d . . P A 1
N14 N 0.1230(15) 0.7801(6) 0.8455(6) 0.0618(19) Uani 0.634(7) 1 d D . P A 1
C17 C -0.0556(16) 0.6179(7) 0.9586(7) 0.067(2) Uani 0.634(7) 1 d D . P A 1
H17 H -0.112950 0.564837 0.996560 0.080 Uiso 0.634(7) 1 calc R U P A 1
C19 C 0.246(3) 0.5124(15) 0.8695(15) 0.059(4) Uani 0.634(7) 1 d . . P A 1

loop_
_atom_site_aniso_label
_atom_site_aniso_U_11
_atom_site_aniso_U_22
_atom_site_aniso_U_33
_atom_site_aniso_U_23
_atom_site_aniso_U_13
_atom_site_aniso_U_12
N27 0.060(4) 0.079(5) 0.054(4) 0.012(4) 0.017(3) -0.005(4)
C1 0.041(3) 0.045(4) 0.040(3) 0.003(3) 0.000(3) -0.005(3)
C11 0.049(4) 0.050(4) 0.042(3) 0.003(3) 0.005(3) -0.003(3)
C13 0.059(4) 0.065(5) 0.043(4) -0.011(3) 0.001(3) -0.012(4)
C15 0.090(6) 0.050(5) 0.069(6) -0.016(4) 0.016(5) 0.001(4)
C16 0.083(6) 0.067(6) 0.064(5) -0.008(4) 0.017(5) 0.005(5)
C18 0.058(4) 0.052(4) 0.051(5) -0.002(3) 0.005(3) -0.004(4)
C21 0.039(3) 0.049(4) 0.042(3) 0.005(3) -0.001(3) -0.003(3)
C22 0.049(4) 0.040(4) 0.051(4) 0.005(3) 0.000(3) -0.002(3)
C23 0.053(4) 0.060(5) 0.046(4) -0.002(3) 0.003(3) 0.006(4)
C24 0.045(3) 0.060(5) 0.043(3) 0.005(3) 0.002(3) 0.001(3)
C25 0.049(4) 0.059(5) 0.048(4) 0.003(4) 0.002(3) -0.009(3)
C26 0.048(4) 0.054(4) 0.043(4) 0.002(3) 0.001(3) -0.010(3)
C28 0.074(6) 0.122(9) 0.056(5) -0.020(6) 0.023(5) -0.011(6)
C29 0.060(5) 0.099(8) 0.053(5) 0.024(5) 0.014(4) -0.013(5)
C31 0.041(3) 0.045(4) 0.048(4) 0.005(3) 0.008(3) -0.004(3)
C32 0.038(3) 0.059(5) 0.068(5) 0.003(4) 0.000(3) -0.005(3)
C33 0.054(4) 0.051(5) 0.069(5) -0.006(4) 0.012(4) -0.014(3)
C34 0.062(5) 0.045(4) 0.063(5) 0.001(3) 0.030(4) -0.001(3)
C35 0.055(4) 0.048(4) 0.065(5) 0.008(4) 0.009(4) 0.007(3)
C36 0.043(3) 0.052(4) 0.059(4) 0.006(4) -0.002(3) -0.001(3)
C37 0.099(7) 0.048(5) 0.096(7) 0.002(5) 0.053(6) -0.001(5)
S12A 0.0598(17) 0.040(2) 0.0480(18) -0.0029(18) 0.0094(13) -0.0077(16)
O20A 0.094(7) 0.048(6) 0.083(7) 0.012(5) 0.040(6) 0.004(5)
N14A 0.073(5) 0.062(5) 0.069(5) -0.008(4) 0.025(4) -0.003(4)
C17A 0.080(5) 0.049(4) 0.057(4) -0.008(3) 0.012(4) -0.002(4)
C19A 0.067(8) 0.049(10) 0.062(9) -0.006(8) 0.011(6) -0.001(7)
S12 0.0598(17) 0.040(2) 0.0480(18) -0.0029(18) 0.0094(13) -0.0077(16)
O20 0.094(7) 0.048(6) 0.083(7) 0.012(5) 0.040(6) 0.004(5)
N14 0.080(5) 0.049(4) 0.057(4) -0.008(3) 0.012(4) -0.002(4)
C17 0.073(5) 0.062(5) 0.069(5) -0.008(4) 0.025(4) -0.003(4)
C19 0.067(8) 0.049(10) 0.062(9) -0.006(8) 0.011(6) -0.001(7)

loop_
_atom_type_symbol
_atom_type_description
_atom_type_scat_dispersion_real
_atom_type_scat_dispersion_imag
_atom_type_scat_source
C C 0.0181 0.0091 'International Tables Vol C Tables 4.2.6.8 and 6.1.1.4'
H H 0.0000 0.0000 'International Tables Vol C Tables 4.2.6.8 and 6.1.1.4'
N N 0.0311 0.0180 'International Tables Vol C Tables 4.2.6.8 and 6.1.1.4'
O O 0.0492 0.0322 'International Tables Vol C Tables 4.2.6.8 and 6.1.1.4'
S S 0.3331 0.5567 'International Tables Vol C Tables 4.2.6.8 and 6.1.1.4'

loop_
_exptl_crystal_face_index_h
_exptl_crystal_face_index_k
_exptl_crystal_face_index_l
_exptl_crystal_face_perp_dist
4 2 -1 0.0937
0 -8 0 0.0521
-4 0 1 0.1259
0 8 0 0.0411
0 -3 -8 0.0524
0 3 8 0.0524
0 -6 6 0.0560
0 6 -6 0.0560
-3 -4 -3 0.0905
3 4 3 0.0905
-1 2 -8 0.0677
1 -2 8 0.0677

loop_
_geom_angle_atom_site_label_1
_geom_angle_atom_site_label_2
_geom_angle_atom_site_label_3
_geom_angle
_geom_angle_site_symmetry_1
_geom_angle_site_symmetry_3
_geom_angle_publ_flag
C24 N27 C28 120.4(8) . . ?
C24 N27 C29 120.2(8) . . ?
C28 N27 C29 117.6(8) . . ?
C11 C1 C21 125.8(6) . . ?
C11 C1 C31 119.1(6) . . ?
C21 C1 C31 115.0(6) . . ?
C1 C11 S12A 112.0(6) . . ?
C1 C11 S12 124.5(6) . . ?
C1 C11 C19 128.7(10) . . ?
C19A C11 C1 134.6(16) . . ?
C19A C11 S12A 112.5(16) . . ?
C19 C11 S12 106.8(9) . . ?
C18 C13 C19A 102.0(14) . . ?
C18 C13 S12 120.4(7) . . ?
C17A C13 C18 122.5(8) . . ?
C17A C13 C19A 135.3(15) . . ?
N14 C13 C18 122.5(8) . . ?
N14 C13 S12 117.0(6) . . ?
C16 C15 H15A 118.6 . . ?
C16 C15 H15 118.6 . . ?
C17A C15 H15A 118.6 . . ?
C17A C15 C16 122.8(9) . . ?
N14 C15 H15 118.6 . . ?
N14 C15 C16 122.8(9) . . ?
C15 C16 H16A 119.1 . . ?
C15 C16 H16 119.1 . . ?
C15 C16 N14A 121.7(9) . . ?
C15 C16 C17 121.7(9) . . ?
N14A C16 H16A 119.1 . . ?
C17 C16 H16 119.1 . . ?
C13 C18 S12A 121.7(7) . . ?
C13 C18 C19 106.6(11) . . ?
N14A C18 C13 121.5(8) . . ?
N14A C18 S12A 116.8(7) . . ?
C17 C18 C13 121.5(8) . . ?
C17 C18 C19 131.8(12) . . ?
C22 C21 C1 120.2(6) . . ?
C22 C21 C26 115.7(7) . . ?
C26 C21 C1 124.1(7) . . ?
C21 C22 H22 118.6 . . ?
C23 C22 C21 122.7(7) . . ?
C23 C22 H22 118.6 . . ?
C22 C23 H23 119.5 . . ?
C22 C23 C24 120.9(7) . . ?
C24 C23 H23 119.5 . . ?
N27 C24 C23 121.7(7) . . ?
N27 C24 C25 121.4(7) . . ?
C23 C24 C25 117.0(7) . . ?
C24 C25 H25 119.2 . . ?
C26 C25 C24 121.5(8) . . ?
C26 C25 H25 119.2 . . ?
C21 C26 H26 118.9 . . ?
C25 C26 C21 122.1(7) . . ?
C25 C26 H26 118.9 . . ?
N27 C28 H28A 109.5 . . ?
N27 C28 H28B 109.5 . . ?
N27 C28 H28C 109.5 . . ?
H28A C28 H28B 109.5 . . ?
H28A C28 H28C 109.5 . . ?
H28B C28 H28C 109.5 . . ?
N27 C29 H29A 109.5 . . ?
N27 C29 H29B 109.5 . . ?
N27 C29 H29C 109.5 . . ?
H29A C29 H29B 109.5 . . ?
H29A C29 H29C 109.5 . . ?
H29B C29 H29C 109.5 . . ?
C32 C31 C1 121.0(6) . . ?
C36 C31 C1 120.6(6) . . ?
C36 C31 C32 118.3(7) . . ?
C31 C32 H32 119.7 . . ?
C33 C32 C31 120.6(7) . . ?
C33 C32 H32 119.7 . . ?
C32 C33 H33 119.2 . . ?
C32 C33 C34 121.5(7) . . ?
C34 C33 H33 119.2 . . ?
C33 C34 C37 120.4(9) . . ?
C35 C34 C33 117.1(7) . . ?
C35 C34 C37 122.4(9) . . ?
C34 C35 H35 118.8 . . ?
C34 C35 C36 122.3(8) . . ?
C36 C35 H35 118.8 . . ?
C31 C36 C35 120.1(7) . . ?
C31 C36 H36 120.0 . . ?
C35 C36 H36 120.0 . . ?
C34 C37 H37A 109.5 . . ?
C34 C37 H37B 109.5 . . ?
C34 C37 H37C 109.5 . . ?
H37A C37 H37B 109.5 . . ?
H37A C37 H37C 109.5 . . ?
H37B C37 H37C 109.5 . . ?
C18 S12A C11 85.3(6) . . ?
C18 N14A C16 115.8(8) . . ?
C13 C17A H17A 122.2 . . ?
C15 C17A C13 115.6(8) . . ?
C15 C17A H17A 122.2 . . ?
C11 C19A C13 118(2) . . ?
O20A C19A C11 128(3) . . ?
O20A C19A C13 113(3) . . ?
C13 S12 C11 88.7(4) . . ?
C15 N14 C13 115.6(8) . . ?
C16 C17 H17 122.1 . . ?
C18 C17 C16 115.8(8) . . ?
C18 C17 H17 122.1 . . ?
C18 C19 C11 116.5(16) . . ?
O20 C19 C11 122.0(14) . . ?
O20 C19 C18 120.8(16) . . ?

loop_
_geom_bond_atom_site_label_1
_geom_bond_atom_site_label_2
_geom_bond_distance
_geom_bond_site_symmetry_2
_geom_bond_publ_flag
N27 C24 1.377(10) . ?
N27 C28 1.447(14) . ?
N27 C29 1.453(12) . ?
C1 C11 1.364(11) . ?
C1 C21 1.474(10) . ?
C1 C31 1.485(9) . ?
C11 S12A 1.833(12) . ?
C11 C19A 1.35(3) . ?
C11 S12 1.813(9) . ?
C11 C19 1.50(2) . ?
C13 C18 1.376(12) . ?
C13 C17A 1.361(11) . ?
C13 C19A 1.54(3) . ?
C13 S12 1.736(9) . ?
C13 N14 1.361(11) . ?
C15 H15A 0.9300 . ?
C15 H15 0.9300 . ?
C15 C16 1.368(15) . ?
C15 C17A 1.357(12) . ?
C15 N14 1.357(12) . ?
C16 H16A 0.9300 . ?
C16 H16 0.9300 . ?
C16 N14A 1.371(12) . ?
C16 C17 1.371(12) . ?
C18 S12A 1.818(12) . ?
C18 N14A 1.371(10) . ?
C18 C17 1.371(10) . ?
C18 C19 1.414(19) . ?
C21 C22 1.398(11) . ?
C21 C26 1.410(10) . ?
C22 H22 0.9300 . ?
C22 C23 1.377(10) . ?
C23 H23 0.9300 . ?
C23 C24 1.399(12) . ?
C24 C25 1.407(11) . ?
C25 H25 0.9300 . ?
C25 C26 1.366(10) . ?
C26 H26 0.9300 . ?
C28 H28A 0.9600 . ?
C28 H28B 0.9600 . ?
C28 H28C 0.9600 . ?
C29 H29A 0.9600 . ?
C29 H29B 0.9600 . ?
C29 H29C 0.9600 . ?
C31 C32 1.398(10) . ?
C31 C36 1.382(10) . ?
C32 H32 0.9300 . ?
C32 C33 1.382(11) . ?
C33 H33 0.9300 . ?
C33 C34 1.387(12) . ?
C34 C35 1.381(12) . ?
C34 C37 1.499(11) . ?
C35 H35 0.9300 . ?
C35 C36 1.388(11) . ?
C36 H36 0.9300 . ?
C37 H37A 0.9600 . ?
C37 H37B 0.9600 . ?
C37 H37C 0.9600 . ?
O20A C19A 1.22(4) . ?
C17A H17A 0.9300 . ?
O20 C19 1.26(2) . ?
C17 H17 0.9300 . ?

loop_
_geom_torsion_atom_site_label_1
_geom_torsion_atom_site_label_2
_geom_torsion_atom_site_label_3
_geom_torsion_atom_site_label_4
_geom_torsion
_geom_torsion_site_symmetry_1
_geom_torsion_site_symmetry_2
_geom_torsion_site_symmetry_3
_geom_torsion_site_symmetry_4
_geom_torsion_publ_flag
N27 C24 C25 C26 -178.3(8) . . . . ?
C1 C11 S12A C18 -171.0(6) . . . . ?
C1 C11 C19A C13 171.5(12) . . . . ?
C1 C11 C19A O20A -11(5) . . . . ?
C1 C11 S12 C13 170.6(7) . . . . ?
C1 C11 C19 C18 -166.7(10) . . . . ?
C1 C11 C19 O20 4(2) . . . . ?
C1 C21 C22 C23 -178.2(7) . . . . ?
C1 C21 C26 C25 177.2(7) . . . . ?
C1 C31 C32 C33 176.9(7) . . . . ?
C1 C31 C36 C35 -177.6(7) . . . . ?
C11 C1 C21 C22 -151.9(7) . . . . ?
C11 C1 C21 C26 29.6(10) . . . . ?
C11 C1 C31 C32 78.6(9) . . . . ?
C11 C1 C31 C36 -104.5(9) . . . . ?
C13 C18 S12A C11 -3.7(8) . . . . ?
C13 C18 N14A C16 0.2(13) . . . . ?
C13 C18 C17 C16 0.2(13) . . . . ?
C13 C18 C19 C11 -9.1(15) . . . . ?
C13 C18 C19 O20 -179.8(15) . . . . ?
C15 C16 N14A C18 -1.9(15) . . . . ?
C15 C16 C17 C18 -1.9(15) . . . . ?
C16 C15 C17A C13 -0.3(14) . . . . ?
C16 C15 N14 C13 -0.3(14) . . . . ?
C18 C13 C17A C15 -1.5(12) . . . . ?
C18 C13 C19A C11 -6(3) . . . . ?
C18 C13 C19A O20A 177(3) . . . . ?
C18 C13 S12 C11 3.5(7) . . . . ?
C18 C13 N14 C15 -1.5(12) . . . . ?
C21 C1 C11 S12A -178.0(6) . . . . ?
C21 C1 C11 C19A 14(2) . . . . ?
C21 C1 C11 S12 4.6(10) . . . . ?
C21 C1 C11 C19 -177.5(11) . . . . ?
C21 C1 C31 C32 -101.2(8) . . . . ?
C21 C1 C31 C36 75.8(9) . . . . ?
C21 C22 C23 C24 1.5(11) . . . . ?
C22 C21 C26 C25 -1.4(10) . . . . ?
C22 C23 C24 N27 177.4(7) . . . . ?
C22 C23 C24 C25 -2.5(11) . . . . ?
C23 C24 C25 C26 1.5(11) . . . . ?
C24 C25 C26 C21 0.4(12) . . . . ?
C26 C21 C22 C23 0.4(10) . . . . ?
C28 N27 C24 C23 -11.6(12) . . . . ?
C28 N27 C24 C25 168.2(9) . . . . ?
C29 N27 C24 C23 -175.9(8) . . . . ?
C29 N27 C24 C25 4.0(11) . . . . ?
C31 C1 C11 S12A 2.4(8) . . . . ?
C31 C1 C11 C19A -166(2) . . . . ?
C31 C1 C11 S12 -175.1(5) . . . . ?
C31 C1 C11 C19 2.8(13) . . . . ?
C31 C1 C21 C22 27.8(9) . . . . ?
C31 C1 C21 C26 -150.7(7) . . . . ?
C31 C32 C33 C34 1.1(12) . . . . ?
C32 C31 C36 C35 -0.5(11) . . . . ?
C32 C33 C34 C35 -1.4(12) . . . . ?
C32 C33 C34 C37 179.7(8) . . . . ?
C33 C34 C35 C36 0.8(12) . . . . ?
C34 C35 C36 C31 0.2(12) . . . . ?
C36 C31 C32 C33 -0.1(12) . . . . ?
C37 C34 C35 C36 179.6(8) . . . . ?
S12A C11 C19A C13 3(3) . . . . ?
S12A C11 C19A O20A -179(3) . . . . ?
S12A C18 N14A C16 179.4(8) . . . . ?
N14A C18 S12A C11 177.1(7) . . . . ?
C17A C13 C18 S12A -177.6(7) . . . . ?
C17A C13 C18 N14A 1.6(12) . . . . ?
C17A C13 C19A C11 178.3(14) . . . . ?
C17A C13 C19A O20A 1(4) . . . . ?
C17A C15 C16 N14A 2.0(17) . . . . ?
C19A C11 S12A C18 -0.2(19) . . . . ?
C19A C13 C18 S12A 5.6(15) . . . . ?
C19A C13 C18 N14A -175.2(15) . . . . ?
C19A C13 C17A C15 174(2) . . . . ?
S12 C11 C19 C18 11.5(15) . . . . ?
S12 C11 C19 O20 -177.9(14) . . . . ?
S12 C13 C18 C17 179.4(7) . . . . ?
S12 C13 C18 C19 2.4(11) . . . . ?
S12 C13 N14 C15 -179.3(7) . . . . ?
N14 C13 C18 C17 1.6(12) . . . . ?
N14 C13 C18 C19 -175.4(11) . . . . ?
N14 C13 S12 C11 -178.6(7) . . . . ?
N14 C15 C16 C17 2.0(17) . . . . ?
C17 C18 C19 C11 174.4(9) . . . . ?
C17 C18 C19 O20 4(2) . . . . ?
C19 C11 S12 C13 -7.7(9) . . . . ?
C19 C18 C17 C16 176.3(13) . . . . ?

loop_
_twin_individual_id
_twin_individual_mass_fraction_refined
1 0.86(7)
2 0.14(7)

loop_
_exptl_oxdiff_crystal_face_indexfrac_h
_exptl_oxdiff_crystal_face_indexfrac_k
_exptl_oxdiff_crystal_face_indexfrac_l
_exptl_oxdiff_crystal_face_x
_exptl_oxdiff_crystal_face_y
_exptl_oxdiff_crystal_face_z
3.5255 1.7051 -1.1125 -0.0248 -0.0751 0.9969
0.2072 -8.3947 0.0512 -0.3246 -0.9177 -0.2291
-3.6018 0.3640 1.1076 0.1054 0.3031 -0.9471
0.4691 8.3288 -0.2593 0.3049 0.8610 0.4070
0.2734 -3.3380 -7.9737 0.7259 -0.6878 -0.0090
-0.2734 3.3380 7.9737 -0.7259 0.6878 0.0090
-0.4544 -6.4152 5.6505 -0.8200 -0.4453 -0.3597
0.4544 6.4152 -5.6505 0.8200 0.4453 0.3597
-2.6002 -4.2649 -3.4483 0.3709 -0.4357 -0.8201
2.6002 4.2649 3.4483 -0.3709 0.4357 0.8201
-0.8797 2.1304 -7.9511 0.9912 -0.0254 -0.1299
0.8797 -2.1304 7.9511 -0.9912 0.0254 0.1299
